data_2020047
loop_
_publ_author_name
'Loevqvist, K.'

_publ_section_title
;
 cis-Dibromobis(dimethyl sulfoxide-S)platinum(II) and trans-bis(dimethyl
 sulfoxide-S)diiodoplatinum(II)
;
_journal_name_full 'Acta Crystallographica C (39,1983-)'
_journal_page_first 1921
_journal_page_last 1924
_journal_volume 52
_journal_year 1996
_chemical_formula_sum 'C4 H12 Br2 O2 Pt S2'
_chemical_name_systematic '(Pt Br2 (C2 H6 O S)2)'
_space_group_IT_number 14
_symmetry_space_group_name_Hall '-P 2xn'
_symmetry_space_group_name_H-M 'P 21/n 1 1'
_cell_angle_alpha 90
_cell_angle_beta 90
_cell_angle_gamma 90
_cell_formula_units_Z 4
_cell_length_a 8.959
_cell_length_b 13.677
_cell_length_c 9.777
_cell_volume 1197.998
_citation_journal_id_ASTM ACSCEE
_cod_data_source_file Loevqvist_ACSCEE_1996_418.cif
_cod_data_source_block C4H12Br2O2Pt1S2
_cod_original_sg_symbol_Hall '-P 2ybc (y,z,x-z)'
_cod_original_formula_sum 'C4 H12 Br2 O2 Pt1 S2'
_cod_database_code 2020047

loop_
_symmetry_equiv_pos_as_xyz
x,y,z
x+1/2,-y+1/2,-z+1/2
-x,-y,-z
-x-1/2,y-1/2,z-1/2

loop_
_atom_site_label
_atom_site_type_symbol
_atom_site_fract_x
_atom_site_fract_y
_atom_site_fract_z
_atom_site_occupancy
_atom_site_U_iso_or_equiv
S1 S+4 0.7432 0.0232 0.3185 1 0.0
C2 C-4 0.833 0.113 0.238 1 0.0
C1 C-4 0.849 -0.0831 0.294 1 0.0
Br2 Br-1 0.4888 -0.15115 0.1258 1 0.0
S2 S+4 0.4541 0.1672 0.2912 1 0.0
C4 C-4 0.379 0.1595 0.439 1 0.0
Br1 Br-1 0.1928 -0.00149 0.1317 1 0.0
O1 O-2 0.7907 0.04 0.4744 1 0.0
O2 O-2 0.5947 0.228 0.3359 1 0.0
C3 C-4 0.304 0.2352 0.161 1 0.0
Pt1 Pt+2 0.47936 0.01502 0.21528 1 0.0
